data_4514217
loop_
_publ_author_name
'Grosheva, Daria'
'Cramer, Nicolai'

_publ_section_title
;
 Ketene Aminal Phosphates: Competent Substrates for Enantioselective
 Pd(0)-Catalyzed C--H Functionalizations
;
_journal_issue 11
_journal_name_full 'ACS Catalysis'
_journal_page_first 7417
_journal_paper_doi 10.1021/acscatal.7b02783
_journal_volume 7
_journal_year 2017
_chemical_absolute_configuration rmad
_chemical_formula_moiety 'C18 H13 Cl2 N O'
_chemical_formula_sum 'C18 H13 Cl2 N O'
_chemical_formula_weight 330.19
_space_group_crystal_system orthorhombic
_space_group_IT_number 19
_space_group_name_Hall 'P 2ac 2ab'
_space_group_name_H-M_alt 'P 21 21 21'
_symmetry_space_group_name_Hall 'P 2ac 2ab'
_symmetry_space_group_name_H-M 'P 21 21 21'
_atom_sites_solution_hydrogens geom
_atom_sites_solution_primary direct
_atom_sites_solution_secondary difmap
_audit_creation_method SHELXL-2016/6
_cell_angle_alpha 90
_cell_angle_beta 90
_cell_angle_gamma 90
_cell_formula_units_Z 4
_cell_length_a 4.78730(10)
_cell_length_b 12.3631(2)
_cell_length_c 25.2600(4)
_cell_measurement_reflns_used 13191
_cell_measurement_temperature 100.01(10)
_cell_measurement_theta_max 75.1450
_cell_measurement_theta_min 3.4850
_cell_volume 1495.04(5)
_computing_cell_refinement 'CrysAlisPro 1.171.38.43 (Rigaku OD, 2015)'
_computing_data_collection 'CrysAlisPro 1.171.38.43 (Rigaku OD, 2015)'
_computing_data_reduction 'CrysAlisPro 1.171.38.43 (Rigaku OD, 2015)'
_computing_molecular_graphics 'Olex2 (Dolomanov et al., 2009)'
_computing_publication_material 'CIFTAB (Sheldrick, 2016)'
_computing_structure_refinement 'SHELXL-2016/6 (Sheldrick, 2016)'
_computing_structure_solution 'SHELXT 2014/5 (Sheldrick, 2014)'
_diffrn_ambient_environment N~2~
_diffrn_ambient_temperature 100.01(10)
_diffrn_detector 'CCD plate'
_diffrn_detector_area_resol_mean 5.2817
_diffrn_detector_type AtlasS2
_diffrn_measured_fraction_theta_full 0.999
_diffrn_measured_fraction_theta_max 0.995
_diffrn_measurement_details
;
List of Runs (angles in degrees, time in seconds):

  # Type    Start    End  Width  t~exp~   \w     \q     \k     \f   Frames
--------------------------------------------------------------------------
  1  \w    -30.00  67.00   1.00    1.03    --   40.91 -57.00 -90.00   97
  2  \w     30.00  89.00   1.00    1.03    --   40.91-125.00-180.00   59
  3  \w     65.00 144.00   1.00    6.06    --  111.85 -77.00-150.00   79
  4  \w     68.00  94.00   1.00    6.06    --   94.00  45.00-153.75   26
  5  \w     83.00 110.00   1.00    6.06    --  111.85  61.00-150.00   27
  6  \w    113.00 177.00   1.00    6.06    --  111.85  77.00-180.00   64
  7  \w    126.00 177.00   1.00    6.06    --  111.85  77.00 -90.00   51
  8  \w    118.00 175.00   1.00    6.06    --  111.85  77.00  30.00   57
  9  \w    135.00 162.00   1.00    6.06    --  111.85  77.00  90.00   27
 10  \w    126.00 174.00   1.00    6.06    --  111.85  77.00  60.00   48
 11  \w     94.00 121.00   1.00    1.03    --   62.00  77.00 -83.53   27
 12  \w     79.00 178.00   1.00    6.06    --  111.85  77.00 -30.00   99
 13  \w     88.00 116.00   1.00    1.03    --   54.00  73.00  29.69   28
 14  \w     89.00 115.00   1.00    1.03    --   58.00  76.00 108.14   26
 15  \w     79.00 111.00   1.00    6.06    --  111.85  77.00  60.00   32
 16  \w     85.00 113.00   1.00    6.06    --  111.85  61.00  60.00   28
 17  \w     79.00 104.00   1.00    6.06    --  111.85  77.00  30.00   25
 18  \w     79.00 174.00   1.00    6.06    --  111.85  77.00   0.00   95
 19  \w     84.00 123.00   1.00    6.06    --  111.85  61.00 -60.00   39
 20  \w     80.00 173.00   1.00    6.06    --  111.85  77.00-120.00   93
 21  \w     79.00 148.00   1.00    6.06    --  111.85  77.00-150.00   69
 22  \w     79.00 104.00   1.00    6.06    --  111.85  77.00 -90.00   25
 23  \w     79.00 143.00   1.00    6.06    --  111.85  77.00 -60.00   64
 24  \w     80.00 105.00   1.00    6.06    --  111.85  77.00-180.00   25
 25  \w     60.00 101.00   1.00    6.06    --   90.00  64.00 -91.95   41
 26  \w     41.00  84.00   1.00    1.03    --   74.00  77.00  47.88   43
 27  \w     41.00  67.00   1.00    1.03    --   74.00  77.00   5.74   26
 28  \w     29.00  65.00   1.00    1.03    --   62.00  77.00 -83.53   36
 29  \w     21.00  49.00   1.00    1.03    --   54.00  78.00-146.45   28
 30  \w     21.00  46.00   1.00    1.03    --   54.00  79.00-101.11   25
 31  \w      5.00  33.00   1.00    1.03    --   42.00  89.00 -47.52   28
 32  \w     20.00  46.00   1.00    1.03    --   54.00  81.00 -11.49   26
 33  \w     22.00  64.00   1.00    1.03    --   54.00  73.00  29.69   42
 34  \w     29.00  73.00   1.00    1.03    --   58.00  76.00 108.14   44
 35  \w     30.00 105.00   1.00    1.03    --   62.00  77.00 148.86   75
 36  \w     83.00 171.00   1.00    6.06    --  111.85  61.00 120.00   88
 37  \w     83.00 135.00   1.00    6.06    --  111.85  61.00  90.00   52
 38  \w     84.00 171.00   1.00    6.06    --  111.85  61.00 150.00   87
 39  \w     80.00 107.00   1.00    6.06    --  111.85  77.00  90.00   27
 40  \w     79.00 105.00   1.00    6.06    --  111.85  77.00 120.00   26
 41  \w     11.00  36.00   1.00    1.03    --   46.00  84.00  88.00   25
 42  \w     12.00  37.00   1.00    1.03    --   46.00  82.00 178.49   25
 43  \w    -64.00  31.00   1.00    1.03    --  -40.91  38.00  90.00   95
 44  \w    -44.00 -13.00   1.00    1.03    --  -40.91 -57.00-150.00   31
 45  \w    -30.00  73.00   1.00    1.03    --   40.91 -77.00-180.00  103
 46  \w     30.00 105.00   1.00    6.06    --  111.85 -94.00-180.00   75
 47  \w     59.00 101.00   1.00    6.06    --  111.85-125.00  60.00   42
 48  \w     30.00 105.00   1.00    6.06    --  111.85 -94.00  90.00   75
 49  \w   -112.00 -16.00   1.00    1.03    --  -40.91 -38.00 -60.00   96
;
_diffrn_measurement_device 'four-circle diffractometer'
_diffrn_measurement_device_type 'SuperNova, Dual, Cu at zero, AtlasS2'
_diffrn_measurement_method '\w scans'
_diffrn_radiation_monochromator mirror
_diffrn_radiation_probe x-ray
_diffrn_radiation_type 'Cu K\a'
_diffrn_radiation_wavelength 1.54184
_diffrn_reflns_av_R_equivalents 0.0553
_diffrn_reflns_av_unetI/netI 0.0277
_diffrn_reflns_Laue_measured_fraction_full 0.999
_diffrn_reflns_Laue_measured_fraction_max 0.995
_diffrn_reflns_limit_h_max 5
_diffrn_reflns_limit_h_min -5
_diffrn_reflns_limit_k_max 15
_diffrn_reflns_limit_k_min -15
_diffrn_reflns_limit_l_max 31
_diffrn_reflns_limit_l_min -31
_diffrn_reflns_number 21814
_diffrn_reflns_point_group_measured_fraction_full 0.999
_diffrn_reflns_point_group_measured_fraction_max 0.992
_diffrn_reflns_theta_full 67.684
_diffrn_reflns_theta_max 75.978
_diffrn_reflns_theta_min 3.499
_diffrn_source 'micro-focus sealed X-ray tube'
_diffrn_source_type 'SuperNova (Cu) X-ray Source'
_exptl_absorpt_coefficient_mu 3.902
_exptl_absorpt_correction_T_max 0.877
_exptl_absorpt_correction_T_min 0.368
_exptl_absorpt_correction_type gaussian
_exptl_absorpt_process_details
;
CrysAlisPro 1.171.38.43 (Rigaku Oxford Diffraction, 2015)
Numerical absorption correction based on gaussian integration over
a multifaceted crystal model.
Empirical absorption correction using spherical harmonics,
implemented in SCALE3 ABSPACK scaling algorithm.
;
_exptl_crystal_colour colourless
_exptl_crystal_density_diffrn 1.467
_exptl_crystal_description prism
_exptl_crystal_F_000 680
_exptl_crystal_size_max 0.634
_exptl_crystal_size_mid 0.064
_exptl_crystal_size_min 0.040
_refine_diff_density_max 0.342
_refine_diff_density_min -0.338
_refine_diff_density_rms 0.059
_refine_ls_abs_structure_details
;
 Flack x determined using 1184 quotients [(I+)-(I-)]/[(I+)+(I-)]
 (Parsons, Flack and Wagner, Acta Cryst. B69 (2013) 249-259).
;
_refine_ls_abs_structure_Flack 0.001(6)
_refine_ls_extinction_method none
_refine_ls_goodness_of_fit_ref 1.095
_refine_ls_hydrogen_treatment constr
_refine_ls_matrix_type full
_refine_ls_number_parameters 218
_refine_ls_number_reflns 3074
_refine_ls_number_restraints 39
_refine_ls_restrained_S_all 1.105
_refine_ls_R_factor_all 0.0335
_refine_ls_R_factor_gt 0.0328
_refine_ls_shift/su_max 0.001
_refine_ls_shift/su_mean 0.000
_refine_ls_structure_factor_coef Fsqd
_refine_ls_weighting_details 'w=1/[\s^2^(Fo^2^)+(0.0516P)^2^+0.3502P] where P=(Fo^2^+2Fc^2^)/3'
_refine_ls_weighting_scheme calc
_refine_ls_wR_factor_gt 0.0848
_refine_ls_wR_factor_ref 0.0853
_reflns_Friedel_coverage 0.680
_reflns_Friedel_fraction_full 1.000
_reflns_Friedel_fraction_max 0.989
_reflns_number_gt 3007
_reflns_number_total 3074
_reflns_threshold_expression 'I > 2\s(I)'
_cod_data_source_file cs7b02783_si_003.cif
_cod_data_source_block shelx
_cod_depositor_comments 'Adding full bibliography for 4514216--4514217.cif.'
_cod_database_code 4514217
_shelx_shelxl_version_number 2016/6
_shelx_space_group_comment
;
The symmetry employed for this shelxl refinement is uniquely defined
by the following loop, which should always be used as a source of
symmetry information in preference to the above space-group names.
They are only intended as comments.
;

loop_
_space_group_symop_operation_xyz
'x, y, z'
'-x+1/2, -y, z+1/2'
'-x, y+1/2, -z+1/2'
'x+1/2, -y+1/2, -z'

loop_
_atom_site_label
_atom_site_type_symbol
_atom_site_fract_x
_atom_site_fract_y
_atom_site_fract_z
_atom_site_U_iso_or_equiv
_atom_site_adp_type
_atom_site_occupancy
_atom_site_site_symmetry_order
_atom_site_calc_flag
_atom_site_refinement_flags_posn
_atom_site_refinement_flags_adp
_atom_site_refinement_flags_occupancy
_atom_site_disorder_assembly
_atom_site_disorder_group
Cl1 Cl -0.22164(15) 0.18677(5) 0.41233(2) 0.02625(17) Uani 1 1 d . . . . .
Cl2 Cl 0.32767(17) 0.98080(5) 0.45520(3) 0.03269(19) Uani 1 1 d . . . . .
N1 N 0.5226(5) 0.53726(17) 0.30146(8) 0.0210(4) Uani 1 1 d . . . . .
O1 O 0.8393(5) 0.66301(16) 0.27635(8) 0.0316(5) Uani 1 1 d . . . . .
C1 C 0.5753(6) 0.5447(2) 0.35896(10) 0.0206(5) Uani 1 1 d . . . . .
H1 H 0.773784 0.524675 0.366473 0.025 Uiso 1 1 calc R U . . .
C2 C 0.3831(6) 0.45663(19) 0.37958(9) 0.0194(5) Uani 1 1 d . . . . .
C3 C 0.3240(6) 0.4284(2) 0.43167(9) 0.0234(5) Uani 1 1 d . . . . .
H3 H 0.410565 0.465584 0.460191 0.028 Uiso 1 1 calc R U . . .
C4 C 0.1368(7) 0.3452(2) 0.44139(9) 0.0246(6) Uani 1 1 d . . . . .
H4 H 0.095055 0.324565 0.476747 0.029 Uiso 1 1 calc R U . . .
C5 C 0.0099(6) 0.29162(19) 0.39903(10) 0.0208(5) Uani 1 1 d . . . . .
C6 C 0.0622(6) 0.3192(2) 0.34684(9) 0.0197(5) Uani 1 1 d . . . . .
H6 H -0.027079 0.282740 0.318370 0.024 Uiso 1 1 calc R U . . .
C7 C 0.2516(6) 0.40272(18) 0.33797(9) 0.0189(5) Uani 1 1 d . . . . .
C8 C 0.3362(6) 0.45173(18) 0.28790(9) 0.0206(5) Uani 1 1 d . . . . .
C9 C 0.2632(8) 0.4304(2) 0.23844(10) 0.0343(8) Uani 1 1 d D . . . .
H9A H 0.171045 0.364470 0.230217 0.041 Uiso 0.653(10) 1 calc R U P A 1
H9B H 0.110950 0.384599 0.229565 0.041 Uiso 0.347(10) 1 calc R U P A 2
C10A C 0.3274(15) 0.5120(5) 0.19443(18) 0.0301(13) Uani 0.653(10) 1 d D U P A 1
H10A H 0.325554 0.475957 0.159440 0.036 Uiso 0.653(10) 1 calc R U P A 1
H10B H 0.186726 0.570700 0.194254 0.036 Uiso 0.653(10) 1 calc R U P A 1
C11A C 0.6157(13) 0.5572(5) 0.20627(15) 0.0302(13) Uani 0.653(10) 1 d D U P A 1
H11A H 0.650584 0.618946 0.182212 0.036 Uiso 0.653(10) 1 calc R U P A 1
H11B H 0.755968 0.500790 0.198058 0.036 Uiso 0.653(10) 1 calc R U P A 1
C10B C 0.447(2) 0.4863(7) 0.1966(3) 0.022(2) Uani 0.347(10) 1 d D U P A 2
H10C H 0.625947 0.447102 0.193053 0.026 Uiso 0.347(10) 1 calc R U P A 2
H10D H 0.350940 0.484846 0.161849 0.026 Uiso 0.347(10) 1 calc R U P A 2
C11B C 0.501(2) 0.6020(7) 0.2128(3) 0.0241(19) Uani 0.347(10) 1 d D U P A 2
H11C H 0.323195 0.641331 0.217868 0.029 Uiso 0.347(10) 1 calc R U P A 2
H11D H 0.612237 0.639813 0.185377 0.029 Uiso 0.347(10) 1 calc R U P A 2
C12 C 0.6628(7) 0.5961(2) 0.26445(11) 0.0283(6) Uani 1 1 d D . . . .
C13 C 0.5132(6) 0.65535(19) 0.38251(10) 0.0201(5) Uani 1 1 d . . . . .
C14 C 0.6673(6) 0.6909(2) 0.42586(9) 0.0226(5) Uani 1 1 d . . . . .
H14 H 0.811949 0.646694 0.439797 0.027 Uiso 1 1 calc R U . . .
C15 C 0.6110(6) 0.7911(2) 0.44901(10) 0.0257(6) Uani 1 1 d . . . . .
H15 H 0.716401 0.815814 0.478500 0.031 Uiso 1 1 calc R U . . .
C16 C 0.3986(6) 0.8536(2) 0.42809(10) 0.0233(6) Uani 1 1 d . . . . .
C17 C 0.2394(7) 0.8187(2) 0.38555(11) 0.0289(6) Uani 1 1 d . . . . .
H17 H 0.091418 0.862024 0.372246 0.035 Uiso 1 1 calc R U . . .
C18 C 0.2999(6) 0.7192(2) 0.36269(11) 0.0281(6) Uani 1 1 d . . . . .
H18 H 0.194026 0.694770 0.333213 0.034 Uiso 1 1 calc R U . . .

loop_
_atom_site_aniso_label
_atom_site_aniso_U_11
_atom_site_aniso_U_22
_atom_site_aniso_U_33
_atom_site_aniso_U_23
_atom_site_aniso_U_13
_atom_site_aniso_U_12
Cl1 0.0368(4) 0.0212(3) 0.0208(3) 0.00108(19) 0.0036(2) -0.0065(3)
Cl2 0.0471(5) 0.0188(3) 0.0321(3) -0.0051(2) 0.0131(3) -0.0005(3)
N1 0.0231(12) 0.0174(9) 0.0226(10) -0.0028(8) 0.0026(8) -0.0013(9)
O1 0.0264(11) 0.0324(10) 0.0358(10) 0.0080(8) -0.0046(8) -0.0103(9)
C1 0.0185(13) 0.0197(11) 0.0236(11) -0.0027(9) -0.0015(9) 0.0017(10)
C2 0.0191(14) 0.0165(10) 0.0226(11) -0.0016(8) -0.0031(9) 0.0035(9)
C3 0.0294(16) 0.0215(11) 0.0192(10) -0.0033(8) -0.0052(10) 0.0022(11)
C4 0.0331(16) 0.0242(12) 0.0164(10) 0.0005(8) -0.0012(10) 0.0019(11)
C5 0.0245(14) 0.0163(10) 0.0217(11) 0.0001(8) 0.0014(9) 0.0025(10)
C6 0.0236(13) 0.0167(10) 0.0188(10) -0.0018(8) -0.0016(9) 0.0015(10)
C7 0.0230(14) 0.0155(9) 0.0182(10) -0.0008(8) -0.0010(9) 0.0033(10)
C8 0.0237(14) 0.0150(10) 0.0232(11) -0.0014(8) 0.0028(10) -0.0009(10)
C9 0.060(2) 0.0231(12) 0.0193(11) -0.0033(9) 0.0044(13) -0.0175(15)
C10A 0.044(4) 0.029(2) 0.0173(18) 0.0018(16) -0.004(2) -0.008(3)
C11A 0.040(3) 0.030(3) 0.0205(19) 0.0049(17) 0.0026(18) -0.010(2)
C10B 0.030(5) 0.022(4) 0.013(3) 0.000(3) -0.002(3) -0.004(4)
C11B 0.029(5) 0.018(4) 0.025(3) 0.004(3) -0.001(3) 0.004(3)
C12 0.0262(16) 0.0292(13) 0.0296(12) 0.0071(10) -0.0047(11) -0.0056(12)
C13 0.0189(14) 0.0181(11) 0.0233(11) -0.0025(8) 0.0017(9) -0.0007(10)
C14 0.0241(14) 0.0229(11) 0.0208(10) 0.0002(8) -0.0014(9) 0.0023(11)
C15 0.0329(16) 0.0243(12) 0.0198(10) -0.0034(9) -0.0004(10) -0.0030(11)
C16 0.0276(16) 0.0188(11) 0.0235(11) -0.0020(8) 0.0092(10) -0.0034(10)
C17 0.0252(15) 0.0256(12) 0.0360(13) -0.0030(10) -0.0016(11) 0.0049(12)
C18 0.0230(15) 0.0273(12) 0.0340(12) -0.0078(10) -0.0067(11) 0.0042(11)

loop_
_atom_type_symbol
_atom_type_description
_atom_type_scat_dispersion_real
_atom_type_scat_dispersion_imag
_atom_type_scat_source
C C 0.0181 0.0091 'International Tables Vol C Tables 4.2.6.8 and 6.1.1.4'
H H 0.0000 0.0000 'International Tables Vol C Tables 4.2.6.8 and 6.1.1.4'
Cl Cl 0.3639 0.7018 'International Tables Vol C Tables 4.2.6.8 and 6.1.1.4'
N N 0.0311 0.0180 'International Tables Vol C Tables 4.2.6.8 and 6.1.1.4'
O O 0.0492 0.0322 'International Tables Vol C Tables 4.2.6.8 and 6.1.1.4'

loop_
_exptl_crystal_face_index_h
_exptl_crystal_face_index_k
_exptl_crystal_face_index_l
_exptl_crystal_face_perp_dist
0 1 16 0.0252
0 -4 15 0.0333
0 -8 2 0.0262
-3 -3 -4 0.2839
-2 4 9 0.2193
3 3 -4 0.2830
3 -2 3 0.2958
1 -6 -10 0.0890
0 7 9 0.0199
0 -7 -9 0.0199
0 7 -9 0.0236
0 -7 9 0.0236

loop_
_geom_angle_atom_site_label_1
_geom_angle_atom_site_label_2
_geom_angle_atom_site_label_3
_geom_angle
C12 N1 C8 122.7(2)
C12 N1 C1 123.9(2)
C8 N1 C1 112.9(2)
N1 C1 C2 100.9(2)
N1 C1 C13 114.0(2)
C2 C1 C13 113.1(2)
N1 C1 H1 109.5
C2 C1 H1 109.5
C13 C1 H1 109.5
C3 C2 C7 120.1(2)
C3 C2 C1 128.9(2)
C7 C2 C1 111.0(2)
C4 C3 C2 119.1(2)
C4 C3 H3 120.5
C2 C3 H3 120.5
C3 C4 C5 119.8(2)
C3 C4 H4 120.1
C5 C4 H4 120.1
C6 C5 C4 122.3(2)
C6 C5 Cl1 118.9(2)
C4 C5 Cl1 118.85(19)
C5 C6 C7 117.0(2)
C5 C6 H6 121.5
C7 C6 H6 121.5
C6 C7 C2 121.8(2)
C6 C7 C8 128.9(2)
C2 C7 C8 109.2(2)
C9 C8 N1 122.7(2)
C9 C8 C7 131.5(3)
N1 C8 C7 105.9(2)
C8 C9 C10A 120.0(3)
C8 C9 C10B 114.1(5)
C8 C9 H9A 120.0
C10A C9 H9A 120.0
C8 C9 H9B 122.9
C10B C9 H9B 122.9
C11A C10A C9 106.4(4)
C11A C10A H10A 110.5
C9 C10A H10A 110.5
C11A C10A H10B 110.5
C9 C10A H10B 110.5
H10A C10A H10B 108.6
C10A C11A C12 115.4(4)
C10A C11A H11A 108.4
C12 C11A H11A 108.4
C10A C11A H11B 108.4
C12 C11A H11B 108.4
H11A C11A H11B 107.5
C11B C10B C9 109.8(6)
C11B C10B H10C 109.7
C9 C10B H10C 109.7
C11B C10B H10D 109.7
C9 C10B H10D 109.7
H10C C10B H10D 108.2
C10B C11B C12 106.0(6)
C10B C11B H11C 110.5
C12 C11B H11C 110.5
C10B C11B H11D 110.5
C12 C11B H11D 110.5
H11C C11B H11D 108.7
O1 C12 N1 122.3(3)
O1 C12 C11B 122.1(4)
N1 C12 C11B 111.4(4)
O1 C12 C11A 122.7(3)
N1 C12 C11A 114.3(3)
C18 C13 C14 119.7(2)
C18 C13 C1 121.0(2)
C14 C13 C1 119.2(2)
C13 C14 C15 120.5(2)
C13 C14 H14 119.7
C15 C14 H14 119.7
C16 C15 C14 118.5(2)
C16 C15 H15 120.7
C14 C15 H15 120.7
C15 C16 C17 121.8(2)
C15 C16 Cl2 119.7(2)
C17 C16 Cl2 118.5(2)
C16 C17 C18 118.9(3)
C16 C17 H17 120.5
C18 C17 H17 120.5
C13 C18 C17 120.5(3)
C13 C18 H18 119.7
C17 C18 H18 119.7

loop_
_geom_bond_atom_site_label_1
_geom_bond_atom_site_label_2
_geom_bond_distance
Cl1 C5 1.738(3)
Cl2 C16 1.748(3)
N1 C12 1.361(4)
N1 C8 1.426(3)
N1 C1 1.477(3)
O1 C12 1.221(4)
C1 C2 1.517(4)
C1 C13 1.521(3)
C1 H1 1.0000
C2 C3 1.390(3)
C2 C7 1.395(3)
C3 C4 1.386(4)
C3 H3 0.9500
C4 C5 1.397(4)
C4 H4 0.9500
C5 C6 1.384(3)
C6 C7 1.393(4)
C6 H6 0.9500
C7 C8 1.460(3)
C8 C9 1.324(4)
C9 C10A 1.532(5)
C9 C10B 1.538(8)
C9 H9A 0.9500
C9 H9B 0.9500
C10A C11A 1.519(7)
C10A H10A 0.9900
C10A H10B 0.9900
C11A C12 1.562(5)
C11A H11A 0.9900
C11A H11B 0.9900
C10B C11B 1.511(9)
C10B H10C 0.9900
C10B H10D 0.9900
C11B C12 1.518(6)
C11B H11C 0.9900
C11B H11D 0.9900
C13 C18 1.384(4)
C13 C14 1.392(4)
C14 C15 1.396(4)
C14 H14 0.9500
C15 C16 1.382(4)
C15 H15 0.9500
C16 C17 1.386(4)
C17 C18 1.389(4)
C17 H17 0.9500
C18 H18 0.9500

loop_
_geom_hbond_atom_site_label_D
_geom_hbond_atom_site_label_H
_geom_hbond_atom_site_label_A
_geom_hbond_distance_DH
_geom_hbond_distance_HA
_geom_hbond_distance_DA
_geom_hbond_angle_DHA
_geom_hbond_site_symmetry_A
C4 H4 Cl1 0.95 2.94 3.777(2) 147.8 4_556
C9 H9A O1 0.95 2.50 3.363(3) 151.6 3_645

loop_
_geom_torsion_atom_site_label_1
_geom_torsion_atom_site_label_2
_geom_torsion_atom_site_label_3
_geom_torsion_atom_site_label_4
_geom_torsion
C12 N1 C1 C2 -175.3(2)
C8 N1 C1 C2 -3.3(3)
C12 N1 C1 C13 63.2(3)
C8 N1 C1 C13 -124.8(2)
N1 C1 C2 C3 -175.2(3)
C13 C1 C2 C3 -53.0(4)
N1 C1 C2 C7 3.1(3)
C13 C1 C2 C7 125.3(2)
C7 C2 C3 C4 1.0(4)
C1 C2 C3 C4 179.2(3)
C2 C3 C4 C5 -0.4(4)
C3 C4 C5 C6 -0.5(4)
C3 C4 C5 Cl1 179.4(2)
C4 C5 C6 C7 0.7(4)
Cl1 C5 C6 C7 -179.2(2)
C5 C6 C7 C2 -0.1(4)
C5 C6 C7 C8 -176.9(3)
C3 C2 C7 C6 -0.8(4)
C1 C2 C7 C6 -179.2(2)
C3 C2 C7 C8 176.5(2)
C1 C2 C7 C8 -1.9(3)
C12 N1 C8 C9 -7.2(4)
C1 N1 C8 C9 -179.3(3)
C12 N1 C8 C7 174.5(2)
C1 N1 C8 C7 2.3(3)
C6 C7 C8 C9 -1.2(5)
C2 C7 C8 C9 -178.3(3)
C6 C7 C8 N1 176.9(3)
C2 C7 C8 N1 -0.2(3)
N1 C8 C9 C10A -13.1(6)
C7 C8 C9 C10A 164.8(4)
N1 C8 C9 C10B 13.9(6)
C7 C8 C9 C10B -168.3(5)
C8 C9 C10A C11A 39.6(7)
C9 C10A C11A C12 -48.7(7)
C8 C9 C10B C11B -43.0(10)
C9 C10B C11B C12 62.7(10)
C8 N1 C12 O1 -173.7(3)
C1 N1 C12 O1 -2.5(5)
C8 N1 C12 C11B 28.9(5)
C1 N1 C12 C11B -159.9(4)
C8 N1 C12 C11A -3.5(5)
C1 N1 C12 C11A 167.8(3)
C10B C11B C12 O1 146.9(6)
C10B C11B C12 N1 -55.6(8)
C10A C11A C12 O1 -156.2(5)
C10A C11A C12 N1 33.6(6)
N1 C1 C13 C18 33.1(4)
C2 C1 C13 C18 -81.5(3)
N1 C1 C13 C14 -149.3(2)
C2 C1 C13 C14 96.2(3)
C18 C13 C14 C15 -0.9(4)
C1 C13 C14 C15 -178.6(2)
C13 C14 C15 C16 0.3(4)
C14 C15 C16 C17 0.9(4)
C14 C15 C16 Cl2 -178.6(2)
C15 C16 C17 C18 -1.5(4)
Cl2 C16 C17 C18 178.0(2)
C14 C13 C18 C17 0.3(4)
C1 C13 C18 C17 178.0(3)
C16 C17 C18 C13 0.9(4)
